data_4002635
loop_
_publ_author_name
'Gaudin, E.'
'Chevalier, B.'
'Poettgen, R.'
'Heying, B.'
'Rodewald, U.C.'

_publ_section_title
;
 Valence and Structural Transitions in the Pseudo-Ternary Germanide Ce
 (Rh0.69 Ir0.31) Ge
;
_journal_name_full 'Chemistry of Materials (1,1989-)'
_journal_page_first 2693
_journal_page_last 2700
_journal_volume 17
_journal_year 2005
_chemical_formula_sum 'Ce Ge Ir'
_chemical_name_systematic 'Ce Ir Ge'
_space_group_IT_number 62
_symmetry_space_group_name_Hall '-P 2ac 2n'
_symmetry_space_group_name_H-M 'P n m a'
_cell_angle_alpha 90
_cell_angle_beta 90
_cell_angle_gamma 90
_cell_formula_units_Z 4
_cell_length_a 7.072
_cell_length_b 4.3742
_cell_length_c 7.573
_cell_volume 234.266
_citation_journal_id_ASTM CMATEX
_cod_data_source_file Gaudin_CMATEX_2005_1821.cif
_cod_data_source_block Ce1Ge1Ir1
_cod_original_cell_volume 234.2658
_cod_original_formula_sum 'Ce1 Ge1 Ir1'
_cod_database_code 4002635

loop_
_symmetry_equiv_pos_as_xyz
x,y,z
-x+1/2,-y,z+1/2
x+1/2,-y+1/2,-z+1/2
-x,y+1/2,-z
-x,-y,-z
x-1/2,y,-z-1/2
-x-1/2,y-1/2,z-1/2
x,-y-1/2,z

loop_
_atom_site_label
_atom_site_type_symbol
_atom_site_fract_x
_atom_site_fract_y
_atom_site_fract_z
_atom_site_occupancy
_atom_site_U_iso_or_equiv
Ge1 Ge 0.31949 0.25 0.41591 1 0.0
Ir1 Ir 0.70834 0.25 0.41068 1 0.0
Ce1 Ce -0.01105 0.25 0.69917 1 0.0
